data_4345459
loop_
_publ_author_name
'Ponikiewski, \/L'
'Zi\'o\/lkowska, A'
'Pikies, J.'

_publ_section_title
;
 Reactions of Lithiated Diphosphanes R2P-P(SiMe3)Li (R = tBu and iPr) with
 [(Me)NacnacTiCl2&#x00B7;THF] and [(Me)NacnacTiCl3]. Formation and
 Structure of Titanium(III) and Titanium(IV) \b-Diketiminato Complexes
 Bearing the Side-on Phosphanylphosphido and Phosphanylphosphinidene
 Functionalities.
;
_journal_issue 3
_journal_name_full 'Inorganic chemistry'
_journal_page_first 1094
_journal_page_last 1103
_journal_paper_doi 10.1021/acs.inorgchem.6b01929
_journal_volume 56
_journal_year 2017
_chemical_absolute_configuration unk
_chemical_formula_moiety 'C35 H55 Cl N2 P2 Ti'
_chemical_formula_sum 'C35 H55 Cl N2 P2 Ti'
_chemical_formula_weight 649.1
_chemical_name_systematic
;
 ?
;
_space_group_IT_number 14
_symmetry_cell_setting monoclinic
_symmetry_Int_Tables_number 14
_symmetry_space_group_name_Hall '-P 2yn'
_symmetry_space_group_name_H-M 'P 1 21/n 1'
_atom_sites_solution_hydrogens geom
_atom_sites_solution_primary direct
_atom_sites_solution_secondary difmap
_audit_conform_dict_location ftp://ftp.iucr.org/pub/cif_core.dic
_audit_conform_dict_name cif_core.dic
_audit_conform_dict_version 2.4
_audit_creation_date 2015-11-18
_audit_creation_method 'WinGX routine CIF_UPDATE'
_cell_angle_alpha 90
_cell_angle_beta 108.142(3)
_cell_angle_gamma 90
_cell_formula_units_Z 4
_cell_length_a 10.6082(5)
_cell_length_b 21.4838(7)
_cell_length_c 16.8009(7)
_cell_measurement_reflns_used 19596
_cell_measurement_temperature 150(2)
_cell_measurement_theta_max 29.76
_cell_measurement_theta_min 1.76
_cell_volume 3638.7(3)
_computing_cell_refinement 'STOE X-AREA'
_computing_data_collection 'STOE X-AREA'
_computing_data_reduction 'STOE X-RED'
_computing_structure_refinement 'SHELXL-97 (Sheldrick, 2008)'
_diffrn_ambient_temperature 150(2)
_diffrn_detector 'image plate (34 cm diameter)'
_diffrn_detector_area_resol_mean 6.67
_diffrn_measured_fraction_theta_full 0.992
_diffrn_measured_fraction_theta_max 0.992
_diffrn_measurement_device '2-circle goniometer'
_diffrn_measurement_device_type 'STOE IPDS 2'
_diffrn_measurement_method 'rotation method'
_diffrn_radiation_monochromator 'plane graphite'
_diffrn_radiation_type MoK\a
_diffrn_radiation_wavelength 0.71073
_diffrn_reflns_av_R_equivalents 0.0377
_diffrn_reflns_av_unetI/netI 0.064
_diffrn_reflns_limit_h_max 11
_diffrn_reflns_limit_h_min -12
_diffrn_reflns_limit_k_max 26
_diffrn_reflns_limit_k_min -26
_diffrn_reflns_limit_l_max 20
_diffrn_reflns_limit_l_min -20
_diffrn_reflns_number 19268
_diffrn_reflns_theta_full 25.69
_diffrn_reflns_theta_max 25.69
_diffrn_reflns_theta_min 1.59
_diffrn_source 'sealed X-ray tube, 12 x 0.4 mm long-fine focus'
_exptl_absorpt_coefficient_mu 0.421
_exptl_absorpt_correction_type none
_exptl_crystal_colour green
_exptl_crystal_density_diffrn 1.185
_exptl_crystal_density_method 'not measured'
_exptl_crystal_description block
_exptl_crystal_F_000 1392
_exptl_crystal_size_max 0.22
_exptl_crystal_size_mid 0.22
_exptl_crystal_size_min 0.2
_refine_diff_density_max 0.458
_refine_diff_density_min -0.465
_refine_diff_density_rms 0.054
_refine_ls_extinction_method none
_refine_ls_goodness_of_fit_ref 0.869
_refine_ls_hydrogen_treatment mixed
_refine_ls_matrix_type full
_refine_ls_number_parameters 374
_refine_ls_number_reflns 6850
_refine_ls_number_restraints 0
_refine_ls_restrained_S_all 0.869
_refine_ls_R_factor_all 0.0655
_refine_ls_R_factor_gt 0.0358
_refine_ls_shift/su_max 0.002
_refine_ls_shift/su_mean 0
_refine_ls_structure_factor_coef Fsqd
_refine_ls_weighting_details 'calc w=1/[\s^2^(Fo^2^)+(0.0414P)^2^+0.0000P] where P=(Fo^2^+2Fc^2^)/3'
_refine_ls_weighting_scheme calc
_refine_ls_wR_factor_gt 0.073
_refine_ls_wR_factor_ref 0.0786
_reflns_number_gt 4576
_reflns_number_total 6850
_reflns_threshold_expression >2\s(I)
_cod_data_source_file ic6b01929_si_001.cif
_cod_data_source_block 2b
_cod_original_sg_symbol_H-M 'P 21/n'
_cod_database_code 4345459

loop_
_symmetry_equiv_pos_as_xyz
'x, y, z'
'-x+1/2, y+1/2, -z+1/2'
'-x, -y, -z'
'x-1/2, -y-1/2, z-1/2'

loop_
_atom_site_label
_atom_site_type_symbol
_atom_site_fract_x
_atom_site_fract_y
_atom_site_fract_z
_atom_site_U_iso_or_equiv
_atom_site_adp_type
_atom_site_occupancy
_atom_site_symmetry_multiplicity
_atom_site_calc_flag
_atom_site_refinement_flags
C1 C 1.0504(2) 0.62778(9) 0.10364(13) 0.0194(5) Uani 1 1 d .
C2 C 0.9900(2) 0.57546(10) 0.12630(14) 0.0240(5) Uani 1 1 d .
C3 C 1.0723(3) 0.52767(10) 0.16865(15) 0.0294(5) Uani 1 1 d .
H3 H 1.0338 0.4921 0.1856 0.035 Uiso 1 1 calc R
C4 C 1.2080(3) 0.53052(11) 0.18660(15) 0.0325(6) Uani 1 1 d .
H4 H 1.262 0.497 0.215 0.039 Uiso 1 1 calc R
C5 C 1.2651(2) 0.58201(11) 0.16330(14) 0.0285(5) Uani 1 1 d .
H5 H 1.3588 0.5838 0.1759 0.034 Uiso 1 1 calc R
C6 C 1.1878(2) 0.63171(10) 0.12149(14) 0.0218(5) Uani 1 1 d .
C7 C 0.8411(2) 0.56924(11) 0.10695(16) 0.0307(6) Uani 1 1 d .
H7 H 0.7983 0.6052 0.0708 0.037 Uiso 1 1 calc R
C8 C 0.7881(3) 0.50918(11) 0.05880(18) 0.0383(6) Uani 1 1 d .
H8A H 0.6918 0.507 0.0472 0.057 Uiso 1 1 calc R
H8B H 0.8299 0.4732 0.0926 0.057 Uiso 1 1 calc R
H8C H 0.8087 0.509 0.0059 0.057 Uiso 1 1 calc R
C9 C 0.8026(3) 0.57222(13) 0.18690(19) 0.0450(7) Uani 1 1 d .
H9A H 0.7061 0.5684 0.173 0.068 Uiso 1 1 calc R
H9B H 0.8313 0.6121 0.215 0.068 Uiso 1 1 calc R
H9C H 0.8456 0.5381 0.2242 0.068 Uiso 1 1 calc R
C10 C 1.2551(2) 0.68635(10) 0.09439(14) 0.0239(5) Uani 1 1 d .
H10 H 1.186 0.7186 0.0698 0.029 Uiso 1 1 calc R
C11 C 1.3158(3) 0.66730(13) 0.02732(16) 0.0412(7) Uani 1 1 d .
H11A H 1.3585 0.7034 0.011 0.062 Uiso 1 1 calc R
H11B H 1.246 0.6515 -0.0217 0.062 Uiso 1 1 calc R
H11C H 1.382 0.6346 0.0493 0.062 Uiso 1 1 calc R
C12 C 1.3611(2) 0.71591(11) 0.16762(15) 0.0319(6) Uani 1 1 d .
H12A H 1.3217 0.7282 0.2108 0.048 Uiso 1 1 calc R
H12B H 1.3974 0.7527 0.148 0.048 Uiso 1 1 calc R
H12C H 1.4324 0.6858 0.1911 0.048 Uiso 1 1 calc R
C13 C 0.9220(2) 0.87902(9) 0.05347(13) 0.0191(5) Uani 1 1 d .
C14 C 1.0489(2) 0.90409(10) 0.08923(13) 0.0200(5) Uani 1 1 d .
C15 C 1.0584(2) 0.96684(10) 0.11072(14) 0.0238(5) Uani 1 1 d .
H15 H 1.1435 0.9852 0.134 0.029 Uiso 1 1 calc R
C16 C 0.9465(2) 1.00295(10) 0.09886(15) 0.0278(5) Uani 1 1 d .
H16 H 0.9549 1.0455 0.1148 0.033 Uiso 1 1 calc R
C17 C 0.8231(2) 0.97728(10) 0.06393(16) 0.0293(5) Uani 1 1 d .
H17 H 0.7467 1.0025 0.0565 0.035 Uiso 1 1 calc R
C18 C 0.8070(2) 0.91521(10) 0.03911(14) 0.0232(5) Uani 1 1 d .
C19 C 1.1725(2) 0.86378(10) 0.10440(14) 0.0219(5) Uani 1 1 d .
H19 H 1.1508 0.822 0.1228 0.026 Uiso 1 1 calc R
C20 C 1.2089(2) 0.85387(11) 0.02445(15) 0.0289(5) Uani 1 1 d .
H20A H 1.1315 0.838 -0.0197 0.043 Uiso 1 1 calc R
H20B H 1.2816 0.8237 0.035 0.043 Uiso 1 1 calc R
H20C H 1.2369 0.8935 0.0066 0.043 Uiso 1 1 calc R
C21 C 1.2915(2) 0.88849(11) 0.17346(16) 0.0342(6) Uani 1 1 d .
H21A H 1.3674 0.8607 0.1802 0.051 Uiso 1 1 calc R
H21B H 1.2701 0.8904 0.2261 0.051 Uiso 1 1 calc R
H21C H 1.3136 0.9303 0.1586 0.051 Uiso 1 1 calc R
C22 C 0.6671(2) 0.89007(11) -0.00119(16) 0.0316(6) Uani 1 1 d .
H22 H 0.6747 0.8464 -0.0197 0.038 Uiso 1 1 calc R
C23 C 0.5920(3) 0.92837(13) -0.07883(19) 0.0465(8) Uani 1 1 d .
H23A H 0.5029 0.911 -0.1036 0.07 Uiso 1 1 calc R
H23B H 0.6402 0.9268 -0.1199 0.07 Uiso 1 1 calc R
H23C H 0.585 0.9717 -0.0624 0.07 Uiso 1 1 calc R
C24 C 0.5905(3) 0.88866(13) 0.0614(2) 0.0461(7) Uani 1 1 d .
H24A H 0.5012 0.8722 0.0343 0.069 Uiso 1 1 calc R
H24B H 0.584 0.9309 0.0817 0.069 Uiso 1 1 calc R
H24C H 0.6368 0.8619 0.1088 0.069 Uiso 1 1 calc R
C25 C 0.9459(2) 0.62190(10) -0.06940(14) 0.0254(5) Uani 1 1 d .
H25A H 0.9794 0.5881 -0.0292 0.038 Uiso 1 1 calc R
H25B H 1.0077 0.6291 -0.1014 0.038 Uiso 1 1 calc R
H25C H 0.8587 0.6104 -0.1078 0.038 Uiso 1 1 calc R
C26 C 0.9335(2) 0.68022(10) -0.02323(13) 0.0199(5) Uani 1 1 d .
C27 C 0.8860(2) 0.73335(10) -0.07105(14) 0.0208(5) Uani 1 1 d .
C28 C 0.8864(2) 0.79577(9) -0.04657(13) 0.0194(5) Uani 1 1 d .
C29 C 0.8609(2) 0.84248(10) -0.11661(14) 0.0277(5) Uani 1 1 d .
H29A H 0.863 0.8846 -0.0938 0.042 Uiso 1 1 calc R
H29B H 0.7736 0.8346 -0.1574 0.042 Uiso 1 1 calc R
H29C H 0.9295 0.8386 -0.1442 0.042 Uiso 1 1 calc R
C30 C 0.9818(2) 0.87824(10) 0.28313(15) 0.0279(5) Uani 1 1 d .
H30 H 1.0309 0.8908 0.2437 0.033 Uiso 1 1 calc R
C31 C 0.8860(3) 0.93058(12) 0.28301(18) 0.0433(7) Uani 1 1 d .
H31A H 0.8207 0.9342 0.2272 0.065 Uiso 1 1 calc R
H31B H 0.9351 0.9698 0.2976 0.065 Uiso 1 1 calc R
H31C H 0.8402 0.9217 0.3242 0.065 Uiso 1 1 calc R
C32 C 1.0842(3) 0.87226(12) 0.36904(17) 0.0399(7) Uani 1 1 d .
H32A H 1.1461 0.8386 0.3682 0.06 Uiso 1 1 calc R
H32B H 1.0395 0.8628 0.4106 0.06 Uiso 1 1 calc R
H32C H 1.1331 0.9115 0.3838 0.06 Uiso 1 1 calc R
C33 C 0.8002(3) 0.78640(12) 0.31562(16) 0.0357(6) Uani 1 1 d .
H33 H 0.8434 0.8087 0.3695 0.043 Uiso 1 1 calc R
C34 C 0.6583(3) 0.81119(17) 0.2803(2) 0.0571(9) Uani 1 1 d .
H34A H 0.6608 0.8558 0.2684 0.086 Uiso 1 1 calc R
H34B H 0.6112 0.8047 0.3214 0.086 Uiso 1 1 calc R
H34C H 0.6121 0.7889 0.2285 0.086 Uiso 1 1 calc R
C35 C 0.7992(4) 0.71823(15) 0.3353(2) 0.0731(11) Uani 1 1 d .
H35A H 0.8907 0.7033 0.3585 0.11 Uiso 1 1 calc R
H35B H 0.7543 0.6952 0.284 0.11 Uiso 1 1 calc R
H35C H 0.7521 0.7118 0.3764 0.11 Uiso 1 1 calc R
N1 N 0.97012(17) 0.67969(8) 0.06086(11) 0.0179(4) Uani 1 1 d .
N2 N 0.91043(16) 0.81330(8) 0.03283(11) 0.0179(4) Uani 1 1 d .
P1 P 1.03762(6) 0.73395(3) 0.24240(4) 0.02772(15) Uani 1 1 d .
P2 P 0.89866(6) 0.80351(3) 0.24370(4) 0.02159(13) Uani 1 1 d .
Cl1 Cl 0.66476(6) 0.71765(3) 0.07987(4) 0.03239(15) Uani 1 1 d .
Ti1 Ti 0.88161(4) 0.746342(17) 0.11160(2) 0.01740(9) Uani 1 1 d .
H27 H 0.860(2) 0.7256(10) -0.1277(15) 0.020(6) Uiso 1 1 d .

loop_
_atom_site_aniso_label
_atom_site_aniso_U_11
_atom_site_aniso_U_22
_atom_site_aniso_U_33
_atom_site_aniso_U_23
_atom_site_aniso_U_13
_atom_site_aniso_U_12
C1 0.0285(12) 0.0166(10) 0.0138(11) -0.0012(8) 0.0076(9) 0.0028(8)
C2 0.0316(13) 0.0201(11) 0.0221(12) -0.0031(9) 0.0109(10) -0.0013(9)
C3 0.0451(15) 0.0181(11) 0.0277(13) 0.0025(9) 0.0150(11) -0.0019(10)
C4 0.0443(15) 0.0237(12) 0.0253(13) 0.0046(10) 0.0046(11) 0.0093(11)
C5 0.0278(13) 0.0299(12) 0.0257(13) 0.0019(10) 0.0053(10) 0.0054(10)
C6 0.0274(12) 0.0213(11) 0.0172(11) -0.0013(9) 0.0076(9) 0.0012(9)
C7 0.0357(14) 0.0213(11) 0.0400(15) 0.0002(10) 0.0188(12) -0.0050(10)
C8 0.0387(15) 0.0292(13) 0.0475(17) -0.0034(12) 0.0143(13) -0.0100(11)
C9 0.0532(18) 0.0355(15) 0.0577(19) -0.0033(13) 0.0338(15) -0.0093(13)
C10 0.0199(11) 0.0274(12) 0.0243(12) 0.0048(9) 0.0065(9) 0.0016(9)
C11 0.0435(16) 0.0551(17) 0.0288(14) -0.0069(12) 0.0167(12) -0.0175(13)
C12 0.0351(14) 0.0304(13) 0.0284(13) 0.0013(10) 0.0071(11) -0.0030(10)
C13 0.0243(11) 0.0169(10) 0.0160(11) 0.0003(8) 0.0062(9) -0.0016(8)
C14 0.0255(12) 0.0208(11) 0.0140(11) 0.0007(9) 0.0064(9) 0.0000(9)
C15 0.0273(12) 0.0215(11) 0.0220(12) -0.0017(9) 0.0066(10) -0.0056(9)
C16 0.0353(13) 0.0183(11) 0.0306(13) -0.0021(10) 0.0114(11) -0.0002(10)
C17 0.0299(13) 0.0231(12) 0.0364(14) 0.0024(10) 0.0122(11) 0.0059(10)
C18 0.0232(12) 0.0217(11) 0.0249(12) 0.0024(9) 0.0079(10) -0.0007(9)
C19 0.0205(11) 0.0199(10) 0.0237(12) -0.0017(9) 0.0044(9) -0.0019(9)
C20 0.0259(12) 0.0318(13) 0.0301(13) 0.0010(10) 0.0104(10) 0.0005(10)
C21 0.0255(13) 0.0335(13) 0.0359(15) -0.0093(11) -0.0017(11) 0.0026(10)
C22 0.0228(12) 0.0235(12) 0.0445(16) 0.0007(10) 0.0048(11) 0.0023(9)
C23 0.0320(15) 0.0397(15) 0.0555(19) 0.0066(13) -0.0041(13) 0.0050(12)
C24 0.0263(14) 0.0438(16) 0.071(2) 0.0005(14) 0.0193(14) 0.0012(11)
C25 0.0287(12) 0.0248(12) 0.0221(12) -0.0037(9) 0.0070(10) 0.0026(9)
C26 0.0148(10) 0.0234(11) 0.0217(12) -0.0014(9) 0.0059(9) -0.0039(8)
C27 0.0207(11) 0.0242(11) 0.0155(11) -0.0018(9) 0.0028(9) -0.0029(8)
C28 0.0137(10) 0.0222(11) 0.0197(11) 0.0025(9) 0.0017(8) -0.0018(8)
C29 0.0357(13) 0.0252(11) 0.0190(12) 0.0012(9) 0.0037(10) -0.0030(10)
C30 0.0335(13) 0.0275(12) 0.0253(13) -0.0043(10) 0.0132(10) -0.0014(10)
C31 0.0521(17) 0.0319(14) 0.0405(16) -0.0075(12) 0.0064(14) 0.0085(12)
C32 0.0340(14) 0.0396(14) 0.0399(15) -0.0130(12) 0.0023(12) -0.0009(11)
C33 0.0422(15) 0.0455(15) 0.0280(13) -0.0109(11) 0.0232(12) -0.0104(12)
C34 0.0358(16) 0.090(2) 0.0560(19) -0.0221(18) 0.0293(14) -0.0145(16)
C35 0.124(3) 0.0525(19) 0.077(2) 0.0077(18) 0.081(2) -0.009(2)
N1 0.0199(9) 0.0164(8) 0.0177(9) -0.0006(7) 0.0063(7) -0.0012(7)
N2 0.0164(9) 0.0178(9) 0.0183(10) -0.0002(7) 0.0034(7) -0.0001(7)
P1 0.0317(3) 0.0296(3) 0.0189(3) -0.0010(2) 0.0036(2) 0.0103(3)
P2 0.0230(3) 0.0243(3) 0.0192(3) -0.0027(2) 0.0090(2) 0.0010(2)
Cl1 0.0221(3) 0.0351(3) 0.0416(4) -0.0080(3) 0.0124(3) -0.0061(2)
Ti1 0.01797(18) 0.01781(18) 0.01715(18) -0.00069(15) 0.00654(14) -0.00029(15)

loop_
_atom_type_symbol
_atom_type_description
_atom_type_scat_dispersion_real
_atom_type_scat_dispersion_imag
_atom_type_scat_source
C C 0.0033 0.0016 'International Tables Vol C Tables 4.2.6.8 and 6.1.1.4'
H H 0 0 'International Tables Vol C Tables 4.2.6.8 and 6.1.1.4'
N N 0.0061 0.0033 'International Tables Vol C Tables 4.2.6.8 and 6.1.1.4'
P P 0.1023 0.0942 'International Tables Vol C Tables 4.2.6.8 and 6.1.1.4'
Cl Cl 0.1484 0.1585 'International Tables Vol C Tables 4.2.6.8 and 6.1.1.4'
Ti Ti 0.2776 0.4457 'International Tables Vol C Tables 4.2.6.8 and 6.1.1.4'

loop_
_geom_angle_atom_site_label_1
_geom_angle_atom_site_label_2
_geom_angle_atom_site_label_3
_geom_angle
C6 C1 C2 121.64(19)
C6 C1 N1 118.20(19)
C2 C1 N1 120.16(19)
C3 C2 C1 117.6(2)
C3 C2 C7 119.4(2)
C1 C2 C7 123.1(2)
C4 C3 C2 121.7(2)
C4 C3 H3 119.1
C2 C3 H3 119.1
C5 C4 C3 119.8(2)
C5 C4 H4 120.1
C3 C4 H4 120.1
C4 C5 C6 121.1(2)
C4 C5 H5 119.4
C6 C5 H5 119.4
C5 C6 C1 118.2(2)
C5 C6 C10 119.0(2)
C1 C6 C10 122.72(19)
C2 C7 C9 110.8(2)
C2 C7 C8 111.9(2)
C9 C7 C8 110.2(2)
C2 C7 H7 107.9
C9 C7 H7 107.9
C8 C7 H7 107.9
C7 C8 H8A 109.5
C7 C8 H8B 109.5
H8A C8 H8B 109.5
C7 C8 H8C 109.5
H8A C8 H8C 109.5
H8B C8 H8C 109.5
C7 C9 H9A 109.5
C7 C9 H9B 109.5
H9A C9 H9B 109.5
C7 C9 H9C 109.5
H9A C9 H9C 109.5
H9B C9 H9C 109.5
C6 C10 C11 111.3(2)
C6 C10 C12 112.25(19)
C11 C10 C12 109.6(2)
C6 C10 H10 107.9
C11 C10 H10 107.9
C12 C10 H10 107.9
C10 C11 H11A 109.5
C10 C11 H11B 109.5
H11A C11 H11B 109.5
C10 C11 H11C 109.5
H11A C11 H11C 109.5
H11B C11 H11C 109.5
C10 C12 H12A 109.5
C10 C12 H12B 109.5
H12A C12 H12B 109.5
C10 C12 H12C 109.5
H12A C12 H12C 109.5
H12B C12 H12C 109.5
C14 C13 C18 121.95(19)
C14 C13 N2 118.43(18)
C18 C13 N2 119.60(18)
C15 C14 C13 117.8(2)
C15 C14 C19 121.21(19)
C13 C14 C19 120.99(18)
C16 C15 C14 121.2(2)
C16 C15 H15 119.4
C14 C15 H15 119.4
C17 C16 C15 119.9(2)
C17 C16 H16 120
C15 C16 H16 120
C16 C17 C18 121.6(2)
C16 C17 H17 119.2
C18 C17 H17 119.2
C17 C18 C13 117.4(2)
C17 C18 C22 118.9(2)
C13 C18 C22 123.65(19)
C21 C19 C20 110.1(2)
C21 C19 C14 113.31(18)
C20 C19 C14 111.88(18)
C21 C19 H19 107.1
C20 C19 H19 107.1
C14 C19 H19 107.1
C19 C20 H20A 109.5
C19 C20 H20B 109.5
H20A C20 H20B 109.5
C19 C20 H20C 109.5
H20A C20 H20C 109.5
H20B C20 H20C 109.5
C19 C21 H21A 109.5
C19 C21 H21B 109.5
H21A C21 H21B 109.5
C19 C21 H21C 109.5
H21A C21 H21C 109.5
H21B C21 H21C 109.5
C24 C22 C18 110.9(2)
C24 C22 C23 110.6(2)
C18 C22 C23 111.2(2)
C24 C22 H22 108
C18 C22 H22 108
C23 C22 H22 108
C22 C23 H23A 109.5
C22 C23 H23B 109.5
H23A C23 H23B 109.5
C22 C23 H23C 109.5
H23A C23 H23C 109.5
H23B C23 H23C 109.5
C22 C24 H24A 109.5
C22 C24 H24B 109.5
H24A C24 H24B 109.5
C22 C24 H24C 109.5
H24A C24 H24C 109.5
H24B C24 H24C 109.5
C26 C25 H25A 109.5
C26 C25 H25B 109.5
H25A C25 H25B 109.5
C26 C25 H25C 109.5
H25A C25 H25C 109.5
H25B C25 H25C 109.5
N1 C26 C27 123.12(19)
N1 C26 C25 119.55(18)
C27 C26 C25 117.32(19)
C26 C27 C28 130.2(2)
C26 C27 H27 112.7(14)
C28 C27 H27 116.7(14)
N2 C28 C27 123.11(19)
N2 C28 C29 121.74(18)
C27 C28 C29 115.13(19)
C28 C29 H29A 109.5
C28 C29 H29B 109.5
H29A C29 H29B 109.5
C28 C29 H29C 109.5
H29A C29 H29C 109.5
H29B C29 H29C 109.5
C31 C30 C32 110.2(2)
C31 C30 P2 113.50(18)
C32 C30 P2 112.76(17)
C31 C30 H30 106.6
C32 C30 H30 106.6
P2 C30 H30 106.6
C30 C31 H31A 109.5
C30 C31 H31B 109.5
H31A C31 H31B 109.5
C30 C31 H31C 109.5
H31A C31 H31C 109.5
H31B C31 H31C 109.5
C30 C32 H32A 109.5
C30 C32 H32B 109.5
H32A C32 H32B 109.5
C30 C32 H32C 109.5
H32A C32 H32C 109.5
H32B C32 H32C 109.5
C35 C33 C34 110.5(3)
C35 C33 P2 112.3(2)
C34 C33 P2 111.2(2)
C35 C33 H33 107.5
C34 C33 H33 107.5
P2 C33 H33 107.5
C33 C34 H34A 109.5
C33 C34 H34B 109.5
H34A C34 H34B 109.5
C33 C34 H34C 109.5
H34A C34 H34C 109.5
H34B C34 H34C 109.5
C33 C35 H35A 109.5
C33 C35 H35B 109.5
H35A C35 H35B 109.5
C33 C35 H35C 109.5
H35A C35 H35C 109.5
H35B C35 H35C 109.5
C26 N1 C1 117.42(17)
C26 N1 Ti1 114.42(14)
C1 N1 Ti1 127.49(13)
C28 N2 C13 119.37(17)
C28 N2 Ti1 115.44(13)
C13 N2 Ti1 123.35(14)
P2 P1 Ti1 68.44(2)
C30 P2 C33 103.85(11)
C30 P2 P1 111.25(8)
C33 P2 P1 113.74(9)
C30 P2 Ti1 129.79(8)
C33 P2 Ti1 125.46(8)
P1 P2 Ti1 59.86(2)
N1 Ti1 N2 92.43(7)
N1 Ti1 Cl1 105.96(5)
N2 Ti1 Cl1 112.53(5)
N1 Ti1 P1 91.71(5)
N2 Ti1 P1 119.26(5)
Cl1 Ti1 P1 124.15(3)
N1 Ti1 P2 143.40(5)
N2 Ti1 P2 104.24(5)
Cl1 Ti1 P2 97.45(3)
P1 Ti1 P2 51.70(2)

loop_
_geom_bond_atom_site_label_1
_geom_bond_atom_site_label_2
_geom_bond_distance
C1 C6 1.396(3)
C1 C2 1.404(3)
C1 N1 1.451(3)
C2 C3 1.391(3)
C2 C7 1.516(3)
C3 C4 1.378(4)
C3 H3 0.95
C4 C5 1.375(3)
C4 H4 0.95
C5 C6 1.396(3)
C5 H5 0.95
C6 C10 1.516(3)
C7 C9 1.522(4)
C7 C8 1.534(3)
C7 H7 1
C8 H8A 0.98
C8 H8B 0.98
C8 H8C 0.98
C9 H9A 0.98
C9 H9B 0.98
C9 H9C 0.98
C10 C11 1.517(4)
C10 C12 1.523(3)
C10 H10 1
C11 H11A 0.98
C11 H11B 0.98
C11 H11C 0.98
C12 H12A 0.98
C12 H12B 0.98
C12 H12C 0.98
C13 C14 1.400(3)
C13 C18 1.403(3)
C13 N2 1.450(3)
C14 C15 1.391(3)
C14 C19 1.525(3)
C15 C16 1.379(3)
C15 H15 0.95
C16 C17 1.373(3)
C16 H16 0.95
C17 C18 1.392(3)
C17 H17 0.95
C18 C22 1.526(3)
C19 C21 1.520(3)
C19 C20 1.524(3)
C19 H19 1
C20 H20A 0.98
C20 H20B 0.98
C20 H20C 0.98
C21 H21A 0.98
C21 H21B 0.98
C21 H21C 0.98
C22 C24 1.517(4)
C22 C23 1.538(4)
C22 H22 1
C23 H23A 0.98
C23 H23B 0.98
C23 H23C 0.98
C24 H24A 0.98
C24 H24B 0.98
C24 H24C 0.98
C25 C26 1.501(3)
C25 H25A 0.98
C25 H25B 0.98
C25 H25C 0.98
C26 N1 1.344(3)
C26 C27 1.396(3)
C27 C28 1.402(3)
C27 H27 0.92(2)
C28 N2 1.332(3)
C28 C29 1.506(3)
C29 H29A 0.98
C29 H29B 0.98
C29 H29C 0.98
C30 C31 1.515(3)
C30 C32 1.518(3)
C30 P2 1.852(2)
C30 H30 1
C31 H31A 0.98
C31 H31B 0.98
C31 H31C 0.98
C32 H32A 0.98
C32 H32B 0.98
C32 H32C 0.98
C33 C35 1.502(4)
C33 C34 1.532(4)
C33 P2 1.863(3)
C33 H33 1
C34 H34A 0.98
C34 H34B 0.98
C34 H34C 0.98
C35 H35A 0.98
C35 H35B 0.98
C35 H35C 0.98
N1 Ti1 2.0389(18)
N2 Ti1 2.0411(18)
P1 P2 2.1038(8)
P1 Ti1 2.3182(7)
P2 Ti1 2.4933(7)
Cl1 Ti1 2.2786(7)

loop_
_geom_torsion_atom_site_label_1
_geom_torsion_atom_site_label_2
_geom_torsion_atom_site_label_3
_geom_torsion_atom_site_label_4
_geom_torsion
C6 C1 C2 C3 1.0(3)
N1 C1 C2 C3 -178.8(2)
C6 C1 C2 C7 -179.2(2)
N1 C1 C2 C7 1.1(3)
C1 C2 C3 C4 -1.2(4)
C7 C2 C3 C4 178.9(2)
C2 C3 C4 C5 0.8(4)
C3 C4 C5 C6 -0.1(4)
C4 C5 C6 C1 -0.2(3)
C4 C5 C6 C10 -177.8(2)
C2 C1 C6 C5 -0.3(3)
N1 C1 C6 C5 179.44(19)
C2 C1 C6 C10 177.2(2)
N1 C1 C6 C10 -3.0(3)
C3 C2 C7 C9 68.7(3)
C1 C2 C7 C9 -111.1(3)
C3 C2 C7 C8 -54.8(3)
C1 C2 C7 C8 125.4(2)
C5 C6 C10 C11 66.3(3)
C1 C6 C10 C11 -111.2(2)
C5 C6 C10 C12 -56.9(3)
C1 C6 C10 C12 125.6(2)
C18 C13 C14 C15 0.1(3)
N2 C13 C14 C15 -178.37(19)
C18 C13 C14 C19 179.9(2)
N2 C13 C14 C19 1.4(3)
C13 C14 C15 C16 1.3(3)
C19 C14 C15 C16 -178.4(2)
C14 C15 C16 C17 -1.1(4)
C15 C16 C17 C18 -0.5(4)
C16 C17 C18 C13 1.9(4)
C16 C17 C18 C22 -178.6(2)
C14 C13 C18 C17 -1.7(3)
N2 C13 C18 C17 176.8(2)
C14 C13 C18 C22 178.8(2)
N2 C13 C18 C22 -2.7(3)
C15 C14 C19 C21 24.0(3)
C13 C14 C19 C21 -155.7(2)
C15 C14 C19 C20 -101.2(2)
C13 C14 C19 C20 79.1(3)
C17 C18 C22 C24 -67.0(3)
C13 C18 C22 C24 112.5(3)
C17 C18 C22 C23 56.4(3)
C13 C18 C22 C23 -124.1(3)
N1 C26 C27 C28 11.7(4)
C25 C26 C27 C28 -166.9(2)
C26 C27 C28 N2 -14.4(4)
C26 C27 C28 C29 164.2(2)
C27 C26 N1 C1 -163.44(19)
C25 C26 N1 C1 15.2(3)
C27 C26 N1 Ti1 25.2(3)
C25 C26 N1 Ti1 -156.15(16)
C6 C1 N1 C26 86.2(2)
C2 C1 N1 C26 -94.0(2)
C6 C1 N1 Ti1 -103.7(2)
C2 C1 N1 Ti1 76.0(2)
C27 C28 N2 C13 173.84(19)
C29 C28 N2 C13 -4.6(3)
C27 C28 N2 Ti1 -21.1(3)
C29 C28 N2 Ti1 160.47(16)
C14 C13 N2 C28 -102.3(2)
C18 C13 N2 C28 79.1(3)
C14 C13 N2 Ti1 93.9(2)
C18 C13 N2 Ti1 -84.7(2)
C31 C30 P2 C33 -59.0(2)
C32 C30 P2 C33 67.2(2)
C31 C30 P2 P1 178.31(17)
C32 C30 P2 P1 -55.5(2)
C31 C30 P2 Ti1 110.47(19)
C32 C30 P2 Ti1 -123.32(17)
C35 C33 P2 C30 -142.3(2)
C34 C33 P2 C30 93.2(2)
C35 C33 P2 P1 -21.2(3)
C34 C33 P2 P1 -145.67(18)
C35 C33 P2 Ti1 47.7(3)
C34 C33 P2 Ti1 -76.8(2)
Ti1 P1 P2 C30 -124.62(9)
Ti1 P1 P2 C33 118.52(9)
C26 N1 Ti1 N2 -44.16(15)
C1 N1 Ti1 N2 145.55(16)
C26 N1 Ti1 Cl1 70.11(15)
C1 N1 Ti1 Cl1 -100.19(16)
C26 N1 Ti1 P1 -163.54(14)
C1 N1 Ti1 P1 26.16(16)
C26 N1 Ti1 P2 -162.21(11)
C1 N1 Ti1 P2 27.5(2)
C28 N2 Ti1 N1 42.42(15)
C13 N2 Ti1 N1 -153.18(15)
C28 N2 Ti1 Cl1 -65.98(15)
C13 N2 Ti1 Cl1 98.42(15)
C28 N2 Ti1 P1 135.75(13)
C13 N2 Ti1 P1 -59.85(16)
C28 N2 Ti1 P2 -170.46(13)
C13 N2 Ti1 P2 -6.06(16)
P2 P1 Ti1 N1 178.99(5)
P2 P1 Ti1 N2 85.24(6)
P2 P1 Ti1 Cl1 -70.36(4)
C30 P2 Ti1 N1 91.85(13)
C33 P2 Ti1 N1 -100.79(14)
P1 P2 Ti1 N1 -1.70(9)
C30 P2 Ti1 N2 -22.69(11)
C33 P2 Ti1 N2 144.68(12)
P1 P2 Ti1 N2 -116.23(6)
C30 P2 Ti1 Cl1 -138.27(10)
C33 P2 Ti1 Cl1 29.10(11)
P1 P2 Ti1 Cl1 128.18(3)
C30 P2 Ti1 P1 93.55(10)
C33 P2 Ti1 P1 -99.09(11)
